data_4003208
loop_
_publ_author_name
'Hirsch, Anna'
'Gur, Dvir'
'Polishchuk, Iryna'
'Levy, Davide'
'Pokroy, Boaz'
'Cruz-Cabeza, Aurora J.'
'Addadi, Lia'
'Kronik, Leeor'
'Leiserowitz, Leslie'

_publ_section_title
;
 &#x201C;Guanigma&#x201D;: The Revised Structure of Biogenic Anhydrous
 Guanine
;
_journal_issue 24
_journal_name_full 'Chemistry of Materials'
_journal_page_first 8289
_journal_paper_doi 10.1021/acs.chemmater.5b03549
_journal_volume 27
_journal_year 2015
_chemical_formula_sum 'C5 N5 O'
_chemical_formula_weight 146.09
_space_group_IT_number 14
_space_group_name_Hall '-P 2bc'
_space_group_name_H-M_alt 'P 1 1 21/b'
_symmetry_cell_setting monoclinic
_symmetry_space_group_name_H-M 'P 1 1 21/b'
_cell_angle_alpha 90
_cell_angle_beta 90
_cell_angle_gamma 118.0423
_cell_formula_units_Z 1
_cell_length_a 3.629473
_cell_length_b 9.812765
_cell_length_c 18.426905
_cell_volume 579.231
_pd_phase_name beta_refined
_cod_data_source_file cm5b03549_si_003.cif
_cod_data_source_block Rietveld_refinement_beta_form
_cod_database_code 4003208

loop_
_space_group_symop_id
_space_group_symop_operation_xyz
1 x,y,z
2 -x,1/2-y,1/2+z
3 -x,-y,-z
4 x,1/2+y,1/2-z

loop_
_atom_site_label
_atom_site_type_symbol
_atom_site_fract_x
_atom_site_fract_y
_atom_site_fract_z
_atom_site_occupancy
_atom_site_adp_type
_atom_site_U_iso_or_equiv
_atom_site_symmetry_multiplicity
N1 N 0.05718 0.47159 0.28916 1.000 Uiso 0.015 1
N5 N 0.05348 0.35237 0.17839 1.000 Uiso 0.015 1
N9 N 0.04529 0.21946 0.28459 1.000 Uiso 0.015 1
N13 N 0.02710 0.30591 0.47154 1.000 Uiso 0.015 1
N17 N 0.02023 0.10713 0.40436 1.000 Uiso 0.015 1
C1 C 0.05092 0.34550 0.25121 1.000 Uiso 0.015 1
C5 C 0.03600 0.22363 0.35834 1.000 Uiso 0.015 1
C9 C 0.03966 0.34849 0.39937 1.000 Uiso 0.015 1
C13 C 0.05206 0.48238 0.36450 1.000 Uiso 0.015 1
C17 C 0.01209 0.16182 0.47127 1.000 Uiso 0.015 1
O1 O 0.05601 0.60286 0.39423 1.000 Uiso 0.015 1

loop_
_atom_type_symbol
_atom_type_number_in_cell
C 5
N 5
O 1
